data_7247610
loop_
_publ_author_name
'Chen, Yi-Sheng'
'Chiu, Siang-Yu'
'Li, Chia-Ying'
'Chen, Tsun-Ren'
'Chen, Jhy-Der'

_publ_section_title
;
 Ligand effect of cyclometallated iridium(iii) complexes on N-alkylation
 of amines in hydrogen borrowing reactions
;
_journal_issue 45
_journal_name_full 'RSC Advances'
_journal_page_first 31948
_journal_page_last 31961
_journal_paper_doi 10.1039/D3RA07184G
_journal_volume 13
_journal_year 2023
_chemical_formula_sum 'C47.6 H38.8 Cl F4 Ir N2 O7.3 P'
_chemical_formula_weight 1090.23
_space_group_IT_number 61
_space_group_name_Hall '-P 2ac 2ab'
_space_group_name_H-M_alt 'P b c a'
_symmetry_cell_setting orthorhombic
_symmetry_Int_Tables_number 61
_symmetry_space_group_name_H-M 'P b c a'
_atom_sites_solution_hydrogens geom
_atom_sites_solution_primary direct
_atom_sites_solution_secondary difmap
_audit_creation_method SHELXL-97
_audit_update_record
;
2023-09-30 deposited with the CCDC.	2023-10-24 downloaded from the CCDC.
;
_cell_angle_alpha 90.00
_cell_angle_beta 90.00
_cell_angle_gamma 90.00
_cell_formula_units_Z 8
_cell_length_a 19.1611(8)
_cell_length_b 20.4125(9)
_cell_length_c 23.7193(10)
_cell_measurement_reflns_used 8026
_cell_measurement_temperature 297(2)
_cell_measurement_theta_max 25.994
_cell_measurement_theta_min 2.253
_cell_volume 9277.2(7)
_computing_cell_refinement 'Bruker SMART'
_computing_data_collection 'Bruker SMART'
_computing_data_reduction 'Bruker SHELXTL'
_computing_molecular_graphics 'Bruker SHELXTL'
_computing_publication_material 'Bruker SHELXTL'
_computing_structure_refinement 'SHELXL-97 (Sheldrick, 1997)'
_computing_structure_solution 'SHELXS-97 (Sheldrick, 1990)'
_diffrn_ambient_temperature 297(2)
_diffrn_measured_fraction_theta_full 0.999
_diffrn_measured_fraction_theta_max 0.999
_diffrn_measurement_device_type 'CCD area detector'
_diffrn_measurement_method 'phi and omega scans'
_diffrn_radiation_monochromator graphite
_diffrn_radiation_probe x-ray
_diffrn_radiation_type MoK\a
_diffrn_radiation_wavelength 0.71073
_diffrn_reflns_av_R_equivalents 0.0427
_diffrn_reflns_av_sigmaI/netI 0.0296
_diffrn_reflns_limit_h_max 19
_diffrn_reflns_limit_h_min -23
_diffrn_reflns_limit_k_max 25
_diffrn_reflns_limit_k_min -21
_diffrn_reflns_limit_l_max 26
_diffrn_reflns_limit_l_min -29
_diffrn_reflns_number 50639
_diffrn_reflns_theta_full 26.01
_diffrn_reflns_theta_max 26.01
_diffrn_reflns_theta_min 1.69
_diffrn_source 'fine-focus sealed tube'
_exptl_absorpt_coefficient_mu 3.039
_exptl_absorpt_correction_T_max 1.000
_exptl_absorpt_correction_T_min 0.760
_exptl_absorpt_correction_type empirical
_exptl_absorpt_process_details empirical
_exptl_crystal_colour yellow
_exptl_crystal_density_diffrn 1.561
_exptl_crystal_density_method 'not measured'
_exptl_crystal_description parallelepiped
_exptl_crystal_F_000 4334
_exptl_crystal_size_max 0.42
_exptl_crystal_size_mid 0.39
_exptl_crystal_size_min 0.23
_refine_diff_density_max 1.082
_refine_diff_density_min -0.621
_refine_diff_density_rms 0.142
_refine_ls_extinction_method none
_refine_ls_goodness_of_fit_ref 1.047
_refine_ls_hydrogen_treatment constro
_refine_ls_matrix_type full
_refine_ls_number_parameters 640
_refine_ls_number_reflns 9119
_refine_ls_number_restraints 0
_refine_ls_restrained_S_all 1.047
_refine_ls_R_factor_all 0.0535
_refine_ls_R_factor_gt 0.0324
_refine_ls_shift/su_max 0.001
_refine_ls_shift/su_mean 0.000
_refine_ls_structure_factor_coef Fsqd
_refine_ls_weighting_details 'calc w=1/[\s^2^(Fo^2^)+(0.0750P)^2^+0.0000P] where P=(Fo^2^+2Fc^2^)/3'
_refine_ls_weighting_scheme calc
_refine_ls_wR_factor_gt 0.1027
_refine_ls_wR_factor_ref 0.1171
_reflns_number_gt 6612
_reflns_number_total 9119
_reflns_threshold_expression >2sigma(I)
_cod_data_source_file d3ra07184g2.cif
_cod_data_source_block irfpom
_cod_original_formula_sum 'C47.60 H38.80 Cl F4 Ir N2 O7.30 P'
_cod_database_code 7247610

loop_
_symmetry_equiv_pos_as_xyz
'x, y, z'
'-x+1/2, -y, z+1/2'
'-x, y+1/2, -z+1/2'
'x+1/2, -y+1/2, -z'
'-x, -y, -z'
'x-1/2, y, -z-1/2'
'x, -y-1/2, z-1/2'
'-x-1/2, y-1/2, z'

loop_
_atom_site_label
_atom_site_type_symbol
_atom_site_fract_x
_atom_site_fract_y
_atom_site_fract_z
_atom_site_U_iso_or_equiv
_atom_site_adp_type
_atom_site_occupancy
_atom_site_symmetry_multiplicity
_atom_site_calc_flag
_atom_site_refinement_flags
_atom_site_disorder_assembly
_atom_site_disorder_group
Ir Ir -0.492250(9) 0.262240(10) 0.517200(8) 0.03501(9) Uani 1 1 d . . .
Cl Cl -0.61124(6) 0.30434(6) 0.50790(5) 0.0466(3) Uani 1 1 d . . .
P P -0.48908(6) 0.23890(6) 0.41744(6) 0.0386(3) Uani 1 1 d . . .
F1 F -0.5436(3) 0.3746(2) 0.75764(14) 0.1032(14) Uani 1 1 d . . .
F2 F -0.5403(2) 0.18748(16) 0.64399(14) 0.0881(12) Uani 1 1 d . . .
F3 F -0.22508(16) 0.10611(17) 0.58024(19) 0.0922(12) Uani 1 1 d . . .
F4 F -0.32205(16) 0.30979(14) 0.53608(15) 0.0656(9) Uani 1 1 d . . .
O1 O -0.44603(19) 0.45135(15) 0.56549(15) 0.0530(9) Uani 1 1 d . . .
O2 O -0.49379(16) 0.06546(18) 0.55474(18) 0.0534(10) Uani 1 1 d . . .
N1 N -0.4557(2) 0.35825(17) 0.51595(16) 0.0400(9) Uani 1 1 d . . .
N2 N -0.5237(2) 0.16757(19) 0.53068(17) 0.0392(9) Uani 1 1 d . . .
C1 C -0.4237(2) 0.4052(2) 0.4812(2) 0.0418(11) Uani 1 1 d . . .
C2 C -0.3968(3) 0.4037(2) 0.4276(2) 0.0510(13) Uani 1 1 d . . .
H2A H -0.3970 0.3652 0.4066 0.061 Uiso 1 1 calc R . .
C3 C -0.3696(3) 0.4607(3) 0.4058(3) 0.0621(15) Uani 1 1 d . . .
H3A H -0.3519 0.4611 0.3693 0.075 Uiso 1 1 calc R . .
C4 C -0.3683(3) 0.5191(3) 0.4385(3) 0.0665(17) Uani 1 1 d . . .
H4A H -0.3505 0.5572 0.4226 0.080 Uiso 1 1 calc R . .
C5 C -0.3926(3) 0.5206(3) 0.4931(3) 0.0586(15) Uani 1 1 d . . .
H5A H -0.3910 0.5581 0.5153 0.070 Uiso 1 1 calc R . .
C6 C -0.4194(3) 0.4627(2) 0.5121(2) 0.0468(12) Uani 1 1 d . . .
C7 C -0.4664(3) 0.3882(2) 0.5644(2) 0.0453(12) Uani 1 1 d . . .
C8 C -0.4929(2) 0.3549(3) 0.6130(2) 0.0460(12) Uani 1 1 d . . .
C9 C -0.5051(3) 0.3847(4) 0.6645(3) 0.0650(17) Uani 1 1 d . . .
H9A H -0.4967 0.4292 0.6698 0.078 Uiso 1 1 calc R . .
C10 C -0.5293(4) 0.3470(3) 0.7067(2) 0.0707(18) Uani 1 1 d . . .
C11 C -0.5424(4) 0.2810(3) 0.6999(3) 0.080(2) Uani 1 1 d . . .
H11A H -0.5601 0.2562 0.7294 0.096 Uiso 1 1 calc R . .
C12 C -0.5287(4) 0.2524(3) 0.6478(2) 0.0591(15) Uani 1 1 d . . .
C13 C -0.5052(2) 0.2867(3) 0.6017(2) 0.0448(12) Uani 1 1 d . . .
C14 C -0.5855(2) 0.1300(2) 0.5338(2) 0.0429(11) Uani 1 1 d . . .
C15 C -0.6558(3) 0.1442(3) 0.5241(2) 0.0477(12) Uani 1 1 d . . .
H15A H -0.6707 0.1861 0.5143 0.057 Uiso 1 1 calc R . .
C16 C -0.7017(3) 0.0924(3) 0.5298(3) 0.0637(16) Uani 1 1 d . . .
H16A H -0.7489 0.0998 0.5231 0.076 Uiso 1 1 calc R . .
C17 C -0.6804(3) 0.0297(3) 0.5452(3) 0.0675(17) Uani 1 1 d . . .
H17A H -0.7136 -0.0032 0.5489 0.081 Uiso 1 1 calc R . .
C18 C -0.6115(3) 0.0151(3) 0.5549(3) 0.0649(16) Uani 1 1 d . . .
H18A H -0.5966 -0.0267 0.5649 0.078 Uiso 1 1 calc R . .
C19 C -0.5657(2) 0.0670(2) 0.5488(2) 0.0466(12) Uani 1 1 d . . .
C20 C -0.4732(3) 0.1272(2) 0.5434(2) 0.0426(11) Uani 1 1 d . . .
C21 C -0.4028(2) 0.1507(2) 0.5474(2) 0.0448(11) Uani 1 1 d . . .
C22 C -0.3462(3) 0.1113(3) 0.5616(3) 0.0601(15) Uani 1 1 d . . .
H22A H -0.3511 0.0665 0.5678 0.072 Uiso 1 1 calc R . .
C23 C -0.2828(3) 0.1422(3) 0.5660(3) 0.0608(15) Uani 1 1 d . . .
C24 C -0.2744(3) 0.2088(3) 0.5584(2) 0.0562(14) Uani 1 1 d . . .
H24A H -0.2311 0.2288 0.5623 0.067 Uiso 1 1 calc R . .
C25 C -0.3334(3) 0.2447(2) 0.5445(2) 0.0469(12) Uani 1 1 d . . .
C26 C -0.3989(2) 0.2192(2) 0.5370(2) 0.0384(10) Uani 1 1 d . . .
C27 C -0.5047(2) 0.3066(2) 0.3683(2) 0.0424(12) Uani 1 1 d . A .
C28 C -0.5492(3) 0.3565(2) 0.3817(2) 0.0542(13) Uani 1 1 d . . .
H28A H -0.5730 0.3554 0.4159 0.065 Uiso 1 1 calc R . .
C29 C -0.5598(3) 0.4091(3) 0.3450(3) 0.0677(16) Uani 1 1 d . A .
H29A H -0.5901 0.4426 0.3551 0.081 Uiso 1 1 calc R . .
C30 C -0.5258(4) 0.4114(3) 0.2945(3) 0.0714(18) Uani 1 1 d . . .
C31 C -0.4810(4) 0.3614(3) 0.2803(3) 0.081(2) Uani 1 1 d . A .
H31A H -0.4571 0.3628 0.2461 0.097 Uiso 1 1 calc R . .
C32 C -0.4712(4) 0.3093(3) 0.3163(2) 0.0637(16) Uani 1 1 d . . .
H32A H -0.4417 0.2753 0.3057 0.076 Uiso 1 1 calc R A .
C34 C -0.4089(3) 0.2008(3) 0.3898(2) 0.0513(13) Uani 1 1 d . B .
C35 C -0.4094(3) 0.1546(3) 0.3474(2) 0.0632(15) Uani 1 1 d . . .
H35A H -0.4515 0.1410 0.3318 0.076 Uiso 1 1 calc R . .
C36 C -0.3465(4) 0.1281(3) 0.3280(3) 0.0771(19) Uani 1 1 d . B .
H36A H -0.3472 0.0967 0.2996 0.093 Uiso 1 1 calc R . .
C37 C -0.2839(4) 0.1478(4) 0.3501(3) 0.081(2) Uani 1 1 d . . .
C38 C -0.2832(3) 0.1950(4) 0.3901(3) 0.082(2) Uani 1 1 d . B .
H38A H -0.2408 0.2098 0.4044 0.099 Uiso 1 1 calc R . .
C39 C -0.3449(3) 0.2216(3) 0.4101(2) 0.0589(14) Uani 1 1 d . . .
H39A H -0.3434 0.2539 0.4377 0.071 Uiso 1 1 calc R B .
C41 C -0.5573(3) 0.1803(2) 0.3984(2) 0.0436(11) Uani 1 1 d . C .
C42 C -0.6216(3) 0.2006(2) 0.3782(2) 0.0530(13) Uani 1 1 d . . .
H42A H -0.6296 0.2448 0.3712 0.064 Uiso 1 1 calc R . .
C43 C -0.6744(3) 0.1550(3) 0.3683(3) 0.0657(16) Uani 1 1 d . C .
H43A H -0.7179 0.1692 0.3558 0.079 Uiso 1 1 calc R . .
C44 C -0.6626(3) 0.0899(3) 0.3767(3) 0.0678(17) Uani 1 1 d . . .
C45 C -0.5994(3) 0.0689(3) 0.3954(3) 0.0632(16) Uani 1 1 d . C .
H45A H -0.5913 0.0244 0.4002 0.076 Uiso 1 1 calc R . .
C46 C -0.5479(3) 0.1130(2) 0.4071(2) 0.0526(13) Uani 1 1 d . . .
H46A H -0.5055 0.0980 0.4211 0.063 Uiso 1 1 calc R C .
O6 O -0.2601(15) 0.2966(12) 0.2326(10) 0.282(14) Uani 0.60 1 d P . .
H6A H -0.2228 0.2876 0.2503 0.339 Uiso 0.60 1 d PR . .
C48 C -0.3277(12) 0.2685(10) 0.2081(7) 0.170(11) Uani 0.60 1 d P . .
H48A H -0.3596 0.2575 0.2378 0.254 Uiso 0.60 1 d PR . .
H48B H -0.3488 0.3004 0.1837 0.254 Uiso 0.60 1 d PR . .
H48C H -0.3167 0.2298 0.1868 0.254 Uiso 0.60 1 d PR . .
O7 O -0.2796(10) 0.3926(12) 0.2342(7) 0.301(10) Uani 0.70 1 d P . .
H7A H -0.2775 0.3658 0.2068 0.362 Uiso 0.70 1 d PR . .
H7B H -0.3054 0.4264 0.2319 0.362 Uiso 0.70 1 d PR . .
O8 O -0.2157(8) 0.3630(11) 0.2925(9) 0.420(12) Uani 1 1 d . . .
H8A H -0.1939 0.3339 0.3112 0.504 Uiso 1 1 d R . .
H8B H -0.2126 0.4030 0.3019 0.504 Uiso 1 1 d R . .
O3 O -0.5484(19) 0.466(2) 0.2586(15) 0.097(8) Uani 0.60 1 d P A 1
O4 O -0.2114(12) 0.1296(14) 0.3373(9) 0.078(6) Uani 0.45 1 d P B 1
O5 O -0.7096(9) 0.0383(12) 0.3721(11) 0.077(6) Uani 0.60 1 d P C 1
C33 C -0.5156(16) 0.4656(17) 0.2060(19) 0.097(10) Uani 0.60 1 d P A 1
H33A H -0.5316 0.5021 0.1839 0.146 Uiso 0.60 1 calc PR A 1
H33B H -0.5267 0.4255 0.1868 0.146 Uiso 0.60 1 calc PR A 1
H33C H -0.4660 0.4687 0.2110 0.146 Uiso 0.60 1 calc PR A 1
C40 C -0.2127(8) 0.0799(8) 0.2918(6) 0.137(6) Uani 0.70 1 d P B 1
H40A H -0.1658 0.0672 0.2826 0.205 Uiso 0.70 1 calc PR B 1
H40B H -0.2347 0.0981 0.2590 0.205 Uiso 0.70 1 calc PR B 1
H40C H -0.2384 0.0422 0.3042 0.205 Uiso 0.70 1 calc PR B 1
C47 C -0.7839(10) 0.0557(10) 0.3716(9) 0.107(6) Uani 0.75 1 d P C 1
H47A H -0.8114 0.0167 0.3683 0.161 Uiso 0.75 1 calc PR C 1
H47B H -0.7933 0.0841 0.3403 0.161 Uiso 0.75 1 calc PR C 1
H47C H -0.7955 0.0778 0.4061 0.161 Uiso 0.75 1 calc PR C 1
O3' O -0.526(2) 0.465(2) 0.2666(17) 0.075(8) Uani 0.40 1 d P A 2
O4' O -0.2312(13) 0.1171(16) 0.3280(13) 0.165(12) Uani 0.55 1 d P B 2
O5' O -0.723(2) 0.0504(19) 0.3594(18) 0.114(13) Uani 0.40 1 d P C 2
C33' C -0.481(3) 0.470(3) 0.208(3) 0.12(2) Uani 0.40 1 d P A 2
H33D H -0.4871 0.5131 0.1919 0.177 Uiso 0.40 1 calc PR A 2
H33E H -0.4980 0.4380 0.1816 0.177 Uiso 0.40 1 calc PR A 2
H33F H -0.4330 0.4626 0.2157 0.177 Uiso 0.40 1 calc PR A 2
C40' C -0.1648(16) 0.1397(15) 0.3239(15) 0.120(13) Uani 0.30 1 d P B 2
H40D H -0.1362 0.1074 0.3058 0.180 Uiso 0.30 1 calc PR B 2
H40E H -0.1469 0.1484 0.3609 0.180 Uiso 0.30 1 calc PR B 2
H40F H -0.1644 0.1793 0.3021 0.180 Uiso 0.30 1 calc PR B 2
C47' C -0.790(3) 0.075(3) 0.350(2) 0.081(14) Uani 0.25 1 d P C 2
H47D H -0.8205 0.0405 0.3392 0.121 Uiso 0.25 1 calc PR C 2
H47E H -0.7881 0.1077 0.3209 0.121 Uiso 0.25 1 calc PR C 2
H47F H -0.8067 0.0952 0.3843 0.121 Uiso 0.25 1 calc PR C 2

loop_
_atom_site_aniso_label
_atom_site_aniso_U_11
_atom_site_aniso_U_22
_atom_site_aniso_U_33
_atom_site_aniso_U_23
_atom_site_aniso_U_13
_atom_site_aniso_U_12
Ir 0.03383(12) 0.02838(13) 0.04282(13) 0.00316(7) 0.00110(7) -0.00060(7)
Cl 0.0370(6) 0.0386(6) 0.0644(8) 0.0059(5) 0.0009(5) 0.0051(5)
P 0.0425(7) 0.0299(7) 0.0434(7) 0.0017(5) 0.0012(5) 0.0002(5)
F1 0.163(5) 0.099(3) 0.047(2) -0.014(2) 0.012(2) 0.003(3)
F2 0.151(4) 0.055(2) 0.058(2) 0.0113(16) 0.020(2) -0.021(2)
F3 0.0353(18) 0.076(2) 0.165(4) 0.037(2) -0.010(2) 0.0107(16)
F4 0.0455(18) 0.0395(16) 0.112(3) 0.0091(16) -0.0089(17) -0.0099(14)
O1 0.057(2) 0.0373(19) 0.064(2) -0.0082(17) 0.0011(18) -0.0035(16)
O2 0.0350(19) 0.033(2) 0.093(3) 0.017(2) -0.0001(17) -0.0021(13)
N1 0.039(2) 0.029(2) 0.051(2) 0.0027(17) -0.0026(18) 0.0012(17)
N2 0.036(2) 0.029(2) 0.052(2) 0.0057(17) 0.0017(17) -0.0028(17)
C1 0.036(3) 0.033(3) 0.057(3) 0.005(2) -0.001(2) -0.0028(19)
C2 0.047(3) 0.040(3) 0.066(3) 0.002(2) 0.001(3) -0.006(2)
C3 0.051(3) 0.061(4) 0.074(4) 0.017(3) 0.006(3) -0.014(3)
C4 0.051(3) 0.048(3) 0.100(5) 0.023(3) -0.006(3) -0.010(3)
C5 0.057(4) 0.034(3) 0.084(4) 0.005(3) -0.005(3) -0.002(3)
C6 0.042(3) 0.037(3) 0.062(4) 0.003(2) -0.008(2) -0.001(2)
C7 0.044(3) 0.035(3) 0.057(3) -0.003(2) -0.007(2) 0.000(2)
C8 0.050(3) 0.049(3) 0.039(3) 0.003(2) -0.002(2) 0.003(2)
C9 0.077(4) 0.059(4) 0.060(4) -0.011(3) -0.007(3) 0.004(3)
C10 0.106(5) 0.066(4) 0.040(3) -0.005(3) 0.005(3) 0.014(4)
C11 0.113(6) 0.083(5) 0.044(4) 0.011(3) 0.012(4) 0.002(4)
C12 0.082(4) 0.051(3) 0.045(3) 0.007(3) 0.002(3) -0.006(3)
C13 0.050(3) 0.044(3) 0.041(3) -0.002(2) 0.000(2) 0.003(2)
C14 0.034(3) 0.039(3) 0.055(3) 0.005(2) 0.004(2) -0.003(2)
C15 0.035(3) 0.041(3) 0.067(3) 0.012(2) 0.002(2) 0.000(2)
C16 0.035(3) 0.059(4) 0.098(5) 0.011(3) 0.003(3) -0.005(3)
C17 0.043(3) 0.049(3) 0.111(5) 0.013(3) 0.008(3) -0.012(3)
C18 0.048(3) 0.040(3) 0.106(5) 0.022(3) 0.003(3) -0.008(2)
C19 0.034(3) 0.039(3) 0.067(3) 0.007(2) 0.001(2) -0.003(2)
C20 0.037(3) 0.028(2) 0.062(3) 0.013(2) 0.002(2) 0.001(2)
C21 0.034(3) 0.038(3) 0.063(3) 0.006(2) -0.002(2) -0.002(2)
C22 0.040(3) 0.041(3) 0.100(5) 0.022(3) 0.001(3) 0.001(2)
C23 0.033(3) 0.050(3) 0.100(5) 0.016(3) -0.003(3) 0.009(2)
C24 0.030(3) 0.055(3) 0.084(4) 0.011(3) -0.001(2) -0.005(2)
C25 0.041(3) 0.040(3) 0.060(3) 0.007(2) 0.001(2) -0.005(2)
C26 0.034(2) 0.038(3) 0.044(3) 0.002(2) -0.0030(19) -0.001(2)
C27 0.055(3) 0.025(2) 0.048(3) 0.004(2) 0.001(2) -0.0040(19)
C28 0.065(4) 0.043(3) 0.055(3) 0.008(2) 0.002(3) 0.002(3)
C29 0.089(5) 0.045(3) 0.069(4) 0.007(3) -0.002(3) 0.010(3)
C30 0.124(6) 0.037(3) 0.053(4) 0.004(3) -0.006(4) -0.002(3)
C31 0.137(7) 0.054(4) 0.052(4) 0.008(3) 0.015(4) 0.004(4)
C32 0.102(5) 0.039(3) 0.050(3) 0.005(3) 0.014(3) 0.003(3)
C34 0.055(3) 0.051(3) 0.048(3) 0.002(2) 0.007(2) 0.006(3)
C35 0.073(4) 0.052(3) 0.065(4) -0.012(3) 0.015(3) 0.002(3)
C36 0.090(5) 0.063(4) 0.079(5) -0.012(3) 0.026(4) 0.019(4)
C37 0.063(4) 0.088(5) 0.092(5) 0.012(4) 0.023(4) 0.023(4)
C38 0.051(4) 0.113(6) 0.083(5) -0.004(4) 0.018(3) 0.002(4)
C39 0.044(3) 0.074(4) 0.058(4) 0.004(3) 0.007(3) 0.002(3)
C41 0.047(3) 0.036(3) 0.048(3) 0.000(2) 0.003(2) -0.002(2)
C42 0.049(3) 0.041(3) 0.069(4) -0.004(3) -0.003(3) 0.000(2)
C43 0.052(4) 0.068(4) 0.077(4) -0.010(3) -0.012(3) -0.007(3)
C44 0.075(4) 0.046(3) 0.083(4) -0.016(3) 0.008(3) -0.026(3)
C45 0.073(4) 0.039(3) 0.078(4) -0.002(3) 0.009(3) -0.008(3)
C46 0.060(4) 0.039(3) 0.059(3) 0.005(2) 0.002(3) 0.002(3)
O6 0.44(4) 0.158(18) 0.25(2) -0.012(15) -0.01(2) 0.07(2)
C48 0.22(2) 0.20(2) 0.095(13) 0.041(12) 0.101(15) 0.114(18)
O7 0.27(2) 0.40(3) 0.234(17) -0.010(18) -0.011(16) 0.02(2)
O8 0.29(2) 0.48(3) 0.49(3) 0.13(2) -0.083(19) 0.106(18)
O3 0.142(19) 0.059(7) 0.091(15) 0.025(9) -0.029(10) 0.022(11)
O4 0.051(12) 0.119(13) 0.065(8) -0.006(8) -0.008(8) 0.029(9)
O5 0.045(5) 0.050(7) 0.137(18) -0.008(8) -0.012(7) -0.015(4)
C33 0.15(3) 0.067(16) 0.070(12) 0.024(12) 0.038(18) 0.023(16)
C40 0.112(11) 0.181(15) 0.117(11) -0.037(10) 0.033(9) 0.068(12)
C47 0.051(8) 0.105(13) 0.17(2) 0.010(11) 0.003(11) -0.024(8)
O3' 0.14(3) 0.044(10) 0.040(8) 0.018(6) -0.023(13) 0.016(16)
O4' 0.080(15) 0.173(19) 0.24(3) -0.020(18) 0.068(15) 0.029(13)
O5' 0.19(4) 0.068(19) 0.085(13) 0.001(13) -0.01(2) -0.06(2)
C33' 0.23(6) 0.066(17) 0.059(15) 0.027(12) 0.04(3) -0.05(3)
C40' 0.071(19) 0.11(2) 0.18(4) -0.01(2) 0.05(2) 0.035(18)
C47' 0.06(2) 0.09(3) 0.09(3) 0.028(19) -0.027(18) -0.05(2)

loop_
_atom_type_symbol
_atom_type_description
_atom_type_scat_dispersion_real
_atom_type_scat_dispersion_imag
_atom_type_scat_source
C C 0.0033 0.0016 'International Tables Vol C Tables 4.2.6.8 and 6.1.1.4'
H H 0.0000 0.0000 'International Tables Vol C Tables 4.2.6.8 and 6.1.1.4'
N N 0.0061 0.0033 'International Tables Vol C Tables 4.2.6.8 and 6.1.1.4'
O O 0.0106 0.0060 'International Tables Vol C Tables 4.2.6.8 and 6.1.1.4'
F F 0.0171 0.0103 'International Tables Vol C Tables 4.2.6.8 and 6.1.1.4'
P P 0.1023 0.0942 'International Tables Vol C Tables 4.2.6.8 and 6.1.1.4'
Cl Cl 0.1484 0.1585 'International Tables Vol C Tables 4.2.6.8 and 6.1.1.4'
Ir Ir -1.4442 7.9887 'International Tables Vol C Tables 4.2.6.8 and 6.1.1.4'

loop_
_geom_angle_atom_site_label_1
_geom_angle_atom_site_label_2
_geom_angle_atom_site_label_3
_geom_angle
_geom_angle_site_symmetry_1
_geom_angle_site_symmetry_3
_geom_angle_publ_flag
C26 Ir N2 79.42(17) . . ?
C26 Ir C13 89.23(19) . . ?
N2 Ir C13 92.4(2) . . ?
C26 Ir N1 96.53(17) . . ?
N2 Ir N1 171.52(16) . . ?
C13 Ir N1 80.07(19) . . ?
C26 Ir P 96.80(13) . . ?
N2 Ir P 88.52(12) . . ?
C13 Ir P 173.97(14) . . ?
N1 Ir P 99.40(11) . . ?
C26 Ir Cl 170.24(13) . . ?
N2 Ir Cl 94.08(12) . . ?
C13 Ir Cl 83.73(14) . . ?
N1 Ir Cl 88.93(11) . . ?
P Ir Cl 90.25(4) . . ?
C41 P C27 102.7(2) . . ?
C41 P C34 103.4(2) . . ?
C27 P C34 103.1(2) . . ?
C41 P Ir 110.69(16) . . ?
C27 P Ir 118.08(18) . . ?
C34 P Ir 116.94(18) . . ?
C7 O1 C6 104.3(4) . . ?
C20 O2 C19 104.5(4) . . ?
C7 N1 C1 105.3(4) . . ?
C7 N1 Ir 111.9(3) . . ?
C1 N1 Ir 142.9(3) . . ?
C20 N2 C14 105.5(4) . . ?
C20 N2 Ir 114.4(3) . . ?
C14 N2 Ir 140.1(3) . . ?
C2 C1 C6 119.1(5) . . ?
C2 C1 N1 133.8(5) . . ?
C6 C1 N1 107.1(4) . . ?
C1 C2 C3 118.1(5) . . ?
C1 C2 H2A 120.9 . . ?
C3 C2 H2A 120.9 . . ?
C2 C3 C4 120.6(5) . . ?
C2 C3 H3A 119.7 . . ?
C4 C3 H3A 119.7 . . ?
C5 C4 C3 121.8(5) . . ?
C5 C4 H4A 119.1 . . ?
C3 C4 H4A 119.1 . . ?
C6 C5 C4 114.6(6) . . ?
C6 C5 H5A 122.7 . . ?
C4 C5 H5A 122.7 . . ?
C5 C6 C1 125.6(6) . . ?
C5 C6 O1 125.7(5) . . ?
C1 C6 O1 108.7(4) . . ?
N1 C7 O1 114.6(4) . . ?
N1 C7 C8 122.6(4) . . ?
O1 C7 C8 122.7(5) . . ?
C9 C8 C7 124.2(5) . . ?
C9 C8 C13 124.2(5) . . ?
C7 C8 C13 111.5(5) . . ?
C10 C9 C8 117.6(6) . . ?
C10 C9 H9A 121.2 . . ?
C8 C9 H9A 121.2 . . ?
C9 C10 F1 119.6(6) . . ?
C9 C10 C11 122.2(6) . . ?
F1 C10 C11 118.2(6) . . ?
C10 C11 C12 118.7(6) . . ?
C10 C11 H11A 120.6 . . ?
C12 C11 H11A 120.6 . . ?
F2 C12 C13 120.1(5) . . ?
F2 C12 C11 116.2(5) . . ?
C13 C12 C11 123.7(6) . . ?
C12 C13 C8 113.5(5) . . ?
C12 C13 Ir 133.1(4) . . ?
C8 C13 Ir 113.2(4) . . ?
C19 C14 C15 120.0(5) . . ?
C19 C14 N2 106.7(4) . . ?
C15 C14 N2 133.3(5) . . ?
C16 C15 C14 116.0(5) . . ?
C16 C15 H15A 122.0 . . ?
C14 C15 H15A 122.0 . . ?
C15 C16 C17 122.8(5) . . ?
C15 C16 H16A 118.6 . . ?
C17 C16 H16A 118.6 . . ?
C18 C17 C16 121.7(5) . . ?
C18 C17 H17A 119.1 . . ?
C16 C17 H17A 119.1 . . ?
C17 C18 C19 115.2(5) . . ?
C17 C18 H18A 122.4 . . ?
C19 C18 H18A 122.4 . . ?
C18 C19 O2 127.1(4) . . ?
C18 C19 C14 124.3(5) . . ?
O2 C19 C14 108.6(4) . . ?
N2 C20 O2 114.7(4) . . ?
N2 C20 C21 120.1(4) . . ?
O2 C20 C21 125.1(4) . . ?
C22 C21 C26 124.8(4) . . ?
C22 C21 C20 123.7(4) . . ?
C26 C21 C20 111.5(4) . . ?
C23 C22 C21 116.2(4) . . ?
C23 C22 H22A 121.9 . . ?
C21 C22 H22A 121.9 . . ?
F3 C23 C22 119.0(5) . . ?
F3 C23 C24 117.9(5) . . ?
C22 C23 C24 123.1(5) . . ?
C23 C24 C25 117.2(5) . . ?
C23 C24 H24A 121.4 . . ?
C25 C24 H24A 121.4 . . ?
F4 C25 C26 119.8(4) . . ?
F4 C25 C24 114.9(4) . . ?
C26 C25 C24 125.3(5) . . ?
C25 C26 C21 113.5(4) . . ?
C25 C26 Ir 131.9(4) . . ?
C21 C26 Ir 114.6(3) . . ?
C28 C27 C32 117.6(5) . . ?
C28 C27 P 121.1(4) . . ?
C32 C27 P 121.3(4) . . ?
C27 C28 C29 121.3(5) . . ?
C27 C28 H28A 119.4 . . ?
C29 C28 H28A 119.4 . . ?
C30 C29 C28 120.3(6) . . ?
C30 C29 H29A 119.8 . . ?
C28 C29 H29A 119.8 . . ?
O3' C30 C29 119(2) . . ?
O3' C30 C31 121(2) . . ?
C29 C30 C31 119.2(6) . . ?
O3' C30 O3 18(3) . . ?
C29 C30 O3 113.2(17) . . ?
C31 C30 O3 127.4(17) . . ?
C30 C31 C32 120.3(6) . . ?
C30 C31 H31A 119.8 . . ?
C32 C31 H31A 119.8 . . ?
C31 C32 C27 121.3(6) . . ?
C31 C32 H32A 119.4 . . ?
C27 C32 H32A 119.4 . . ?
C35 C34 C39 118.1(5) . . ?
C35 C34 P 122.8(5) . . ?
C39 C34 P 119.0(4) . . ?
C34 C35 C36 119.8(6) . . ?
C34 C35 H35A 120.1 . . ?
C36 C35 H35A 120.1 . . ?
C37 C36 C35 121.0(6) . . ?
C37 C36 H36A 119.5 . . ?
C35 C36 H36A 119.5 . . ?
O4' C37 C38 128.4(14) . . ?
O4' C37 C36 112.5(14) . . ?
C38 C37 C36 119.1(6) . . ?
O4' C37 O4 20(2) . . ?
C38 C37 O4 108.4(12) . . ?
C36 C37 O4 132.4(12) . . ?
C37 C38 C39 120.7(7) . . ?
C37 C38 H38A 119.6 . . ?
C39 C38 H38A 119.6 . . ?
C34 C39 C38 121.1(6) . . ?
C34 C39 H39A 119.4 . . ?
C38 C39 H39A 119.4 . . ?
C42 C41 C46 117.3(5) . . ?
C42 C41 P 121.7(4) . . ?
C46 C41 P 120.9(4) . . ?
C41 C42 C43 120.3(5) . . ?
C41 C42 H42A 119.8 . . ?
C43 C42 H42A 119.8 . . ?
C44 C43 C42 120.3(6) . . ?
C44 C43 H43A 119.8 . . ?
C42 C43 H43A 119.8 . . ?
C45 C44 C43 120.2(5) . . ?
C45 C44 O5 111.4(10) . . ?
C43 C44 O5 128.3(10) . . ?
C45 C44 O5' 128.4(15) . . ?
C43 C44 O5' 111.3(15) . . ?
O5 C44 O5' 18(2) . . ?
C44 C45 C46 120.2(5) . . ?
C44 C45 H45A 119.9 . . ?
C46 C45 H45A 119.9 . . ?
C45 C46 C41 121.6(5) . . ?
C45 C46 H46A 119.2 . . ?
C41 C46 H46A 119.2 . . ?
C48 O6 H6A 144.9 . . ?
O6 C48 H48A 110.4 . . ?
O6 C48 H48B 109.2 . . ?
H48A C48 H48B 109.5 . . ?
O6 C48 H48C 108.8 . . ?
H48A C48 H48C 109.5 . . ?
H48B C48 H48C 109.5 . . ?
H7A O7 H7B 120.0 . . ?
H8A O8 H8B 120.0 . . ?
C33 O3 C30 112(3) . . ?
C37 O4 C40 107.9(16) . . ?
C44 O5 C47 116.5(19) . . ?
O3 C33 H33A 109.5 . . ?
O3 C33 H33B 109.5 . . ?
H33A C33 H33B 109.5 . . ?
O3 C33 H33C 109.5 . . ?
H33A C33 H33C 109.5 . . ?
H33B C33 H33C 109.5 . . ?
O4 C40 H40A 109.5 . . ?
O4 C40 H40B 109.5 . . ?
H40A C40 H40B 109.5 . . ?
O4 C40 H40C 109.5 . . ?
H40A C40 H40C 109.5 . . ?
H40B C40 H40C 109.5 . . ?
O5 C47 H47A 109.5 . . ?
O5 C47 H47B 109.5 . . ?
H47A C47 H47B 109.5 . . ?
O5 C47 H47C 109.5 . . ?
H47A C47 H47C 109.5 . . ?
H47B C47 H47C 109.5 . . ?
C30 O3' C33' 119(4) . . ?
C37 O4' C40' 126(3) . . ?
C47' O5' C44 124(4) . . ?
O3' C33' H33D 109.5 . . ?
O3' C33' H33E 109.5 . . ?
H33D C33' H33E 109.5 . . ?
O3' C33' H33F 109.5 . . ?
H33D C33' H33F 109.5 . . ?
H33E C33' H33F 109.5 . . ?
O4' C40' H40D 109.5 . . ?
O4' C40' H40E 109.5 . . ?
H40D C40' H40E 109.5 . . ?
O4' C40' H40F 109.5 . . ?
H40D C40' H40F 109.5 . . ?
H40E C40' H40F 109.5 . . ?
O5' C47' H47D 109.5 . . ?
O5' C47' H47E 109.5 . . ?
H47D C47' H47E 109.5 . . ?
O5' C47' H47F 109.5 . . ?
H47D C47' H47F 109.5 . . ?
H47E C47' H47F 109.5 . . ?

loop_
_geom_bond_atom_site_label_1
_geom_bond_atom_site_label_2
_geom_bond_distance
_geom_bond_site_symmetry_2
_geom_bond_publ_flag
Ir C26 2.047(4) . ?
Ir N2 2.049(4) . ?
Ir C13 2.080(5) . ?
Ir N1 2.081(4) . ?
Ir P 2.4145(14) . ?
Ir Cl 2.4465(12) . ?
P C41 1.829(5) . ?
P C27 1.831(5) . ?
P C34 1.843(5) . ?
F1 C10 1.360(6) . ?
F2 C12 1.348(6) . ?
F3 C23 1.372(5) . ?
F4 C25 1.362(5) . ?
O1 C7 1.348(5) . ?
O1 C6 1.386(6) . ?
O2 C20 1.348(6) . ?
O2 C19 1.385(5) . ?
N1 C7 1.316(6) . ?
N1 C1 1.406(6) . ?
N2 C20 1.306(6) . ?
N2 C14 1.414(6) . ?
C1 C2 1.372(7) . ?
C1 C6 1.385(7) . ?
C2 C3 1.377(6) . ?
C2 H2A 0.9300 . ?
C3 C4 1.422(8) . ?
C3 H3A 0.9300 . ?
C4 C5 1.377(8) . ?
C4 H4A 0.9300 . ?
C5 C6 1.365(8) . ?
C5 H5A 0.9300 . ?
C7 C8 1.432(7) . ?
C8 C9 1.385(8) . ?
C8 C13 1.437(8) . ?
C9 C10 1.345(9) . ?
C9 H9A 0.9300 . ?
C10 C11 1.380(9) . ?
C11 C12 1.390(8) . ?
C11 H11A 0.9300 . ?
C12 C13 1.374(8) . ?
C14 C19 1.387(7) . ?
C14 C15 1.396(7) . ?
C15 C16 1.383(7) . ?
C15 H15A 0.9300 . ?
C16 C17 1.394(8) . ?
C16 H16A 0.9300 . ?
C17 C18 1.373(8) . ?
C17 H17A 0.9300 . ?
C18 C19 1.383(7) . ?
C18 H18A 0.9300 . ?
C20 C21 1.434(6) . ?
C21 C22 1.392(6) . ?
C21 C26 1.421(6) . ?
C22 C23 1.374(7) . ?
C22 H22A 0.9300 . ?
C23 C24 1.381(7) . ?
C24 C25 1.385(7) . ?
C24 H24A 0.9300 . ?
C25 C26 1.371(7) . ?
C27 C28 1.366(7) . ?
C27 C32 1.391(8) . ?
C28 C29 1.396(7) . ?
C28 H28A 0.9300 . ?
C29 C30 1.364(9) . ?
C29 H29A 0.9300 . ?
C30 O3' 1.28(5) . ?
C30 C31 1.377(10) . ?
C30 O3 1.48(3) . ?
C31 C32 1.378(8) . ?
C31 H31A 0.9300 . ?
C32 H32A 0.9300 . ?
C34 C35 1.379(7) . ?
C34 C39 1.383(7) . ?
C35 C36 1.398(8) . ?
C35 H35A 0.9300 . ?
C36 C37 1.371(10) . ?
C36 H36A 0.9300 . ?
C37 O4' 1.30(3) . ?
C37 C38 1.351(9) . ?
C37 O4 1.47(3) . ?
C38 C39 1.386(8) . ?
C38 H38A 0.9300 . ?
C39 H39A 0.9300 . ?
C41 C42 1.386(7) . ?
C41 C46 1.400(6) . ?
C42 C43 1.393(7) . ?
C42 H42A 0.9300 . ?
C43 C44 1.364(8) . ?
C43 H43A 0.9300 . ?
C44 C45 1.358(8) . ?
C44 O5 1.39(2) . ?
C44 O5' 1.47(4) . ?
C45 C46 1.365(7) . ?
C45 H45A 0.9300 . ?
C46 H46A 0.9300 . ?
O6 C48 1.53(3) . ?
O6 H6A 0.8500 . ?
C48 H48A 0.9601 . ?
C48 H48B 0.9601 . ?
C48 H48C 0.9600 . ?
O7 H7A 0.8499 . ?
O7 H7B 0.8500 . ?
O8 H8A 0.8500 . ?
O8 H8B 0.8499 . ?
O3 C33 1.40(5) . ?
O4 C40 1.48(3) . ?
O5 C47 1.47(3) . ?
C33 H33A 0.9600 . ?
C33 H33B 0.9600 . ?
C33 H33C 0.9600 . ?
C40 H40A 0.9600 . ?
C40 H40B 0.9600 . ?
C40 H40C 0.9600 . ?
C47 H47A 0.9600 . ?
C47 H47B 0.9600 . ?
C47 H47C 0.9600 . ?
O3' C33' 1.64(7) . ?
O4' C40' 1.36(4) . ?
O5' C47' 1.39(7) . ?
C33' H33D 0.9600 . ?
C33' H33E 0.9600 . ?
C33' H33F 0.9600 . ?
C40' H40D 0.9600 . ?
C40' H40E 0.9600 . ?
C40' H40F 0.9600 . ?
C47' H47D 0.9600 . ?
C47' H47E 0.9600 . ?
C47' H47F 0.9600 . ?
